data_7131439
loop_
_publ_author_name
'Manguin, Romane'
'Galiana-Cameo, Mar&#xed;a'
'Kittikool, Tanakorn'
'Barthes, C&#xe9;cile'
'Thongpaen, Jompol'
'Bancal, Etienne'
'Mallet-Ladeira, Sonia'
'Yotphan, Sirilata'
'Castarlenas, Ricardo'
'Mauduit, Marc'
'Sortais, Jean-Baptiste'
'Basl&#xe9;, Olivier'

_publ_section_title
;
 Iridium(I) complexes with bidentate NHC ligands as catalysts for
 dehydrogenative directed C-H silylation.
;
_journal_issue 28
_journal_name_full 'Chemical communications (Cambridge, England)'
_journal_page_first 4193
_journal_page_last 4196
_journal_paper_doi 10.1039/d2cc06865f
_journal_volume 59
_journal_year 2023
_chemical_absolute_configuration ad
_chemical_formula_moiety 'C23 H29 Ir N2 O2'
_chemical_formula_sum 'C23 H29 Ir N2 O2'
_chemical_formula_weight 557.70
_space_group_IT_number 4
_space_group_name_Hall 'P 2yb'
_space_group_name_H-M_alt 'P 1 21 1'
_symmetry_cell_setting monoclinic
_symmetry_Int_Tables_number 4
_symmetry_space_group_name_Hall 'P 2yb'
_symmetry_space_group_name_H-M 'P 1 21 1'
_atom_sites_solution_hydrogens geom
_atom_sites_solution_primary dual
_atom_sites_solution_secondary difmap
_audit_update_record
;
2022-12-02 deposited with the CCDC.	2023-03-06 downloaded from the CCDC.
;
_cell_angle_alpha 90
_cell_angle_beta 105.727(6)
_cell_angle_gamma 90
_cell_formula_units_Z 4
_cell_length_a 15.482(3)
_cell_length_b 10.1564(17)
_cell_length_c 17.192(3)
_cell_measurement_reflns_used 7556
_cell_measurement_temperature 110(2)
_cell_measurement_theta_max 24.39
_cell_measurement_theta_min 2.36
_cell_volume 2602.1(8)
_computing_cell_refinement 'Bruker SAINT'
_computing_data_collection 'Bruker APEX2'
_computing_data_reduction 'Bruker SAINT'
_computing_molecular_graphics 'Ortep-3 for Windows (Farrugia, 1997)'
_computing_publication_material 'WinGX publication routines (Farrugia, 1999)'
_computing_structure_refinement 'SHELXL-2018/3 (Sheldrick, 2015)'
_computing_structure_solution 'SHELXT (Sheldrick 2015)'
_diffrn_ambient_temperature 110(2)
_diffrn_measured_fraction_theta_full 0.998
_diffrn_measured_fraction_theta_max 0.998
_diffrn_measurement_device_type 'Bruker Kappa APEX II Quazar'
_diffrn_measurement_method 'phi and omega scans'
_diffrn_radiation_monochromator 'multilayer optics'
_diffrn_radiation_source 'microfocus sealed tube'
_diffrn_radiation_type MoK\a
_diffrn_radiation_wavelength 0.71073
_diffrn_reflns_av_R_equivalents 0.0887
_diffrn_reflns_av_unetI/netI 0.0726
_diffrn_reflns_Laue_measured_fraction_full 0.998
_diffrn_reflns_Laue_measured_fraction_max 0.998
_diffrn_reflns_limit_h_max 18
_diffrn_reflns_limit_h_min -18
_diffrn_reflns_limit_k_max 12
_diffrn_reflns_limit_k_min -11
_diffrn_reflns_limit_l_max 20
_diffrn_reflns_limit_l_min -20
_diffrn_reflns_number 47529
_diffrn_reflns_point_group_measured_fraction_full 0.984
_diffrn_reflns_point_group_measured_fraction_max 0.982
_diffrn_reflns_theta_full 25.242
_diffrn_reflns_theta_max 25.681
_diffrn_reflns_theta_min 2.072
_diffrn_standards_decay_% 0
_diffrn_standards_interval_count 0
_diffrn_standards_interval_time 0
_diffrn_standards_number 0
_exptl_absorpt_coefficient_mu 5.148
_exptl_absorpt_correction_T_max 0.7461
_exptl_absorpt_correction_T_min 0.6909
_exptl_absorpt_correction_type multi-scan
_exptl_absorpt_process_details 'SADABS (Bruker-AXS)'
_exptl_crystal_colour yellow
_exptl_crystal_density_diffrn 1.424
_exptl_crystal_density_method 'not measured'
_exptl_crystal_description stick
_exptl_crystal_F_000 1096
_exptl_crystal_size_max 0.08
_exptl_crystal_size_mid 0.06
_exptl_crystal_size_min 0.04
_refine_diff_density_max 1.149
_refine_diff_density_min -0.885
_refine_diff_density_rms 0.112
_refine_ls_abs_structure_details
;
 Flack x determined using 3443 quotients [(I+)-(I-)]/[(I+)+(I-)]
 (Parsons, Flack and Wagner, Acta Cryst. B69 (2013) 249-259).
;
_refine_ls_abs_structure_Flack -0.022(7)
_refine_ls_extinction_method none
_refine_ls_goodness_of_fit_ref 0.996
_refine_ls_hydrogen_treatment constr
_refine_ls_matrix_type full
_refine_ls_number_parameters 491
_refine_ls_number_reflns 9712
_refine_ls_number_restraints 1
_refine_ls_restrained_S_all 0.996
_refine_ls_R_factor_all 0.0465
_refine_ls_R_factor_gt 0.0356
_refine_ls_shift/su_max 0.028
_refine_ls_shift/su_mean 0
_refine_ls_structure_factor_coef Fsqd
_refine_ls_weighting_details 'w=1/[\s^2^(Fo^2^)+(0.0191P)^2^] where P=(Fo^2^+2Fc^2^)/3'
_refine_ls_weighting_scheme calc
_refine_ls_wR_factor_gt 0.0633
_refine_ls_wR_factor_ref 0.067
_reflns_Friedel_coverage 0.857
_reflns_Friedel_fraction_full 0.969
_reflns_Friedel_fraction_max 0.964
_reflns_number_gt 8559
_reflns_number_total 9712
_reflns_threshold_expression 'I > 2\s(I)'
_cod_data_source_file d2cc06865f2.cif
_cod_data_source_block AlaNHCIrCOD
_cod_depositor_comments 'Adding full bibliography for 7131439--7131442.cif.'
_cod_original_sg_symbol_H-M 'P 21'
_cod_database_code 7131439

loop_
_symmetry_equiv_pos_as_xyz
'x, y, z'
'-x, y+1/2, -z'

loop_
_atom_site_label
_atom_site_type_symbol
_atom_site_fract_x
_atom_site_fract_y
_atom_site_fract_z
_atom_site_U_iso_or_equiv
_atom_site_adp_type
_atom_site_occupancy
_atom_site_site_symmetry_order
_atom_site_calc_flag
_atom_site_refinement_flags_posn
_atom_site_refinement_flags_adp
_atom_site_refinement_flags_occupancy
_atom_site_disorder_assembly
_atom_site_disorder_group
C1 C 0.5298(7) 0.8664(9) 0.7374(6) 0.022(2) Uani 1 1 d . . . . .
C2 C 0.5065(7) 1.0193(10) 0.6409(6) 0.025(2) Uani 1 1 d . . . . .
H2 H 0.481908 1.092683 0.60803 0.03 Uiso 1 1 calc R U . . .
C3 C 0.5716(7) 0.9384(9) 0.6311(6) 0.020(2) Uani 1 1 d . . . . .
H3 H 0.60285 0.945853 0.590804 0.024 Uiso 1 1 calc R U . . .
C4 C 0.4116(6) 1.0377(9) 0.7343(6) 0.021(2) Uani 1 1 d . . . . .
C5 C 0.4277(7) 1.1633(9) 0.7694(6) 0.024(2) Uani 1 1 d . . . . .
C6 C 0.3580(7) 1.2242(11) 0.7907(6) 0.028(3) Uani 1 1 d . . . . .
H6 H 0.367367 1.309126 0.814641 0.033 Uiso 1 1 calc R U . . .
C7 C 0.2736(8) 1.1648(11) 0.7781(6) 0.027(3) Uani 1 1 d . . . . .
C8 C 0.2599(8) 1.0426(11) 0.7426(6) 0.033(3) Uani 1 1 d . . . . .
H8 H 0.202303 1.003075 0.732198 0.04 Uiso 1 1 calc R U . . .
C9 C 0.3292(7) 0.9748(10) 0.7213(6) 0.026(3) Uani 1 1 d . . . . .
C10 C 0.5192(7) 1.2264(10) 0.7845(7) 0.0364(14) Uani 1 1 d . . . . .
H10A H 0.515784 1.318359 0.800684 0.055 Uiso 1 1 calc R U . . .
H10B H 0.53875 1.223091 0.734866 0.055 Uiso 1 1 calc R U . . .
H10C H 0.562216 1.178741 0.827572 0.055 Uiso 1 1 calc R U . . .
C11 C 0.1981(7) 1.2376(14) 0.8006(7) 0.052(4) Uani 1 1 d . . . . .
H11A H 0.158608 1.277932 0.752087 0.078 Uiso 1 1 calc R U . . .
H11B H 0.223358 1.306256 0.840246 0.078 Uiso 1 1 calc R U . . .
H11C H 0.163564 1.175409 0.823855 0.078 Uiso 1 1 calc R U . . .
C12 C 0.3133(7) 0.8380(10) 0.6862(7) 0.032(3) Uani 1 1 d . . . . .
H12A H 0.33789 0.773114 0.72858 0.048 Uiso 1 1 calc R U . . .
H12B H 0.343013 0.828751 0.642852 0.048 Uiso 1 1 calc R U . . .
H12C H 0.248711 0.823245 0.664242 0.048 Uiso 1 1 calc R U . . .
C13 C 0.6445(6) 0.7293(11) 0.6967(6) 0.025(2) Uani 1 1 d . . . . .
H13 H 0.664507 0.727357 0.646062 0.03 Uiso 1 1 calc R U . . .
C14 C 0.7292(7) 0.7407(12) 0.7668(6) 0.036(3) Uani 1 1 d . . . . .
H14A H 0.755228 0.8287 0.766746 0.053 Uiso 1 1 calc R U . . .
H14B H 0.772843 0.674238 0.760789 0.053 Uiso 1 1 calc R U . . .
H14C H 0.714045 0.726568 0.817933 0.053 Uiso 1 1 calc R U . . .
C15 C 0.5955(7) 0.5995(10) 0.6999(7) 0.024(3) Uani 1 1 d . . . . .
C16 C 0.5710(9) 0.8682(10) 0.9233(6) 0.035(3) Uani 1 1 d . . . . .
H16 H 0.594658 0.952696 0.907438 0.043 Uiso 1 1 calc R U . . .
C17 C 0.4771(9) 0.8623(10) 0.9039(7) 0.033(3) Uani 1 1 d . . . . .
H17 H 0.446182 0.942633 0.876145 0.039 Uiso 1 1 calc R U . . .
C18 C 0.4262(11) 0.7909(11) 0.9547(8) 0.056(4) Uani 1 1 d . . . . .
H18A H 0.369945 0.839087 0.952375 0.067 Uiso 1 1 calc R U . . .
H18B H 0.46276 0.789552 1.011719 0.067 Uiso 1 1 calc R U . . .
C19 C 0.4029(11) 0.6456(12) 0.9248(9) 0.056(5) Uani 1 1 d . . . . .
H19A H 0.396635 0.590901 0.97056 0.067 Uiso 1 1 calc R U . . .
H19B H 0.344719 0.644751 0.882825 0.067 Uiso 1 1 calc R U . . .
C20 C 0.4736(9) 0.5872(10) 0.8907(8) 0.0364(14) Uani 1 1 d . . . . .
H20 H 0.45294 0.506429 0.857524 0.044 Uiso 1 1 calc R U . . .
C21 C 0.5665(9) 0.5910(10) 0.9246(8) 0.0364(14) Uani 1 1 d . . . . .
H21 H 0.59955 0.512946 0.911785 0.044 Uiso 1 1 calc R U . . .
C22 C 0.6110(12) 0.6566(12) 1.0057(8) 0.062(5) Uani 1 1 d . . . . .
H22A H 0.666269 0.607801 1.032894 0.074 Uiso 1 1 calc R U . . .
H22B H 0.569761 0.652163 1.040781 0.074 Uiso 1 1 calc R U . . .
C23 C 0.6346(11) 0.8004(12) 0.9952(7) 0.054(4) Uani 1 1 d . . . . .
H23A H 0.634454 0.849381 1.044941 0.065 Uiso 1 1 calc R U . . .
H23B H 0.69616 0.804402 0.988755 0.065 Uiso 1 1 calc R U . . .
C24 C 0.7178(7) 0.1262(9) 0.5209(6) 0.014(2) Uani 1 1 d . . . . .
C25 C 0.6127(6) 0.2682(9) 0.5420(6) 0.020(2) Uani 1 1 d . . . . .
H25 H 0.585875 0.339669 0.562461 0.024 Uiso 1 1 calc R U . . .
C26 C 0.5695(7) 0.1767(9) 0.4871(6) 0.018(2) Uani 1 1 d . . . . .
H26 H 0.506964 0.171566 0.461608 0.021 Uiso 1 1 calc R U . . .
C27 C 0.7720(7) 0.3076(9) 0.6209(6) 0.022(2) Uani 1 1 d . . . . .
C28 C 0.7965(7) 0.4331(9) 0.6014(7) 0.025(3) Uani 1 1 d . . . . .
C29 C 0.8622(7) 0.4990(12) 0.6612(7) 0.037(3) Uani 1 1 d . . . . .
H29 H 0.878083 0.586099 0.650364 0.044 Uiso 1 1 calc R U . . .
C30 C 0.9050(8) 0.4432(13) 0.7354(8) 0.041(3) Uani 1 1 d . . . . .
C31 C 0.8763(9) 0.3232(12) 0.7509(7) 0.047(4) Uani 1 1 d . . . . .
H31 H 0.902824 0.285492 0.80239 0.057 Uiso 1 1 calc R U . . .
C32 C 0.8102(7) 0.2506(10) 0.6965(6) 0.027(2) Uani 1 1 d . . . . .
C33 C 0.7548(7) 0.4974(11) 0.5221(7) 0.036(3) Uani 1 1 d . . . . .
H33A H 0.754349 0.435578 0.47821 0.053 Uiso 1 1 calc R U . . .
H33B H 0.789475 0.575788 0.516398 0.053 Uiso 1 1 calc R U . . .
H33C H 0.693031 0.523155 0.519484 0.053 Uiso 1 1 calc R U . . .
C34 C 0.9792(10) 0.5171(16) 0.7948(8) 0.072(4) Uani 1 1 d . . . . .
H34A H 1.00181 0.587193 0.766449 0.109 Uiso 1 1 calc R U . . .
H34B H 1.028094 0.456147 0.819262 0.109 Uiso 1 1 calc R U . . .
H34C H 0.955676 0.555696 0.837162 0.109 Uiso 1 1 calc R U . . .
C35 C 0.7815(9) 0.1179(11) 0.7181(7) 0.044(3) Uani 1 1 d . . . . .
H35A H 0.816058 0.094766 0.773034 0.066 Uiso 1 1 calc R U . . .
H35B H 0.79212 0.052056 0.680023 0.066 Uiso 1 1 calc R U . . .
H35C H 0.717417 0.119939 0.7153 0.066 Uiso 1 1 calc R U . . .
C36 C 0.6170(6) -0.0256(8) 0.4237(6) 0.018(2) Uani 1 1 d . . . . .
H36 H 0.550353 -0.034986 0.403015 0.022 Uiso 1 1 calc R U . . .
C37 C 0.6557(6) -0.0138(11) 0.3509(6) 0.027(3) Uani 1 1 d . . . . .
H37A H 0.62728 0.060219 0.316943 0.041 Uiso 1 1 calc R U . . .
H37B H 0.644142 -0.095365 0.319236 0.041 Uiso 1 1 calc R U . . .
H37C H 0.720598 0.001195 0.369818 0.041 Uiso 1 1 calc R U . . .
C38 C 0.6538(7) -0.1482(9) 0.4751(6) 0.018(2) Uani 1 1 d . . . . .
C39 C 0.8964(8) 0.1405(10) 0.4769(8) 0.029(3) Uani 1 1 d . . . . .
H39 H 0.861767 0.221984 0.455646 0.035 Uiso 1 1 calc R U . . .
C40 C 0.9317(7) 0.1407(10) 0.5612(8) 0.028(3) Uani 1 1 d . . . . .
H40 H 0.918203 0.221415 0.589116 0.033 Uiso 1 1 calc R U . . .
C41 C 1.0198(8) 0.0742(11) 0.6019(10) 0.049(4) Uani 1 1 d . . . . .
H41A H 1.061308 0.08715 0.567749 0.059 Uiso 1 1 calc R U . . .
H41B H 1.046341 0.118838 0.654117 0.059 Uiso 1 1 calc R U . . .
C42 C 1.0140(10) -0.0717(12) 0.6177(10) 0.059(5) Uani 1 1 d . . . . .
H42A H 1.067658 -0.116062 0.609186 0.071 Uiso 1 1 calc R U . . .
H42B H 1.014396 -0.084943 0.674857 0.071 Uiso 1 1 calc R U . . .
C43 C 0.9318(9) -0.1343(10) 0.5645(8) 0.0364(14) Uani 1 1 d . . . . .
H43 H 0.913443 -0.215436 0.588813 0.044 Uiso 1 1 calc R U . . .
C44 C 0.9045(9) -0.1358(10) 0.4791(8) 0.0364(14) Uani 1 1 d . . . . .
H44 H 0.871869 -0.217335 0.454886 0.044 Uiso 1 1 calc R U . . .
C45 C 0.9542(11) -0.0668(12) 0.4264(10) 0.053(4) Uani 1 1 d . . . . .
H45A H 1.019345 -0.081585 0.449734 0.064 Uiso 1 1 calc R U . . .
H45B H 0.937127 -0.108369 0.372295 0.064 Uiso 1 1 calc R U . . .
C46 C 0.9385(11) 0.0752(12) 0.4164(10) 0.051(5) Uani 1 1 d . . . . .
H46A H 0.899084 0.091177 0.361383 0.061 Uiso 1 1 calc R U . . .
H46B H 0.996617 0.118782 0.419863 0.061 Uiso 1 1 calc R U . . .
Ir1 Ir 0.52746(3) 0.73470(3) 0.82785(2) 0.02306(11) Uani 1 1 d . . . . .
Ir2 Ir 0.82342(2) 0.00475(3) 0.52478(2) 0.01845(10) Uani 1 1 d . . . . .
N1 N 0.4825(5) 0.9752(7) 0.7076(4) 0.0169(18) Uani 1 1 d . . . . .
N2 N 0.5848(6) 0.8428(8) 0.6901(5) 0.021(2) Uani 1 1 d . . . . .
N3 N 0.7052(5) 0.2364(8) 0.5627(4) 0.0154(16) Uani 1 1 d . . . . .
N4 N 0.6364(5) 0.0922(7) 0.4764(5) 0.0175(19) Uani 1 1 d . . . . .
O1 O 0.6065(4) 0.5082(8) 0.6573(4) 0.0303(16) Uani 1 1 d . . . . .
O2 O 0.5462(5) 0.5893(7) 0.7488(5) 0.0280(19) Uani 1 1 d . . . . .
O3 O 0.6035(4) -0.2467(7) 0.4659(4) 0.0234(16) Uani 1 1 d . . . . .
O4 O 0.7331(5) -0.1473(6) 0.5241(4) 0.0181(16) Uani 1 1 d . . . . .

loop_
_atom_site_aniso_label
_atom_site_aniso_U_11
_atom_site_aniso_U_22
_atom_site_aniso_U_33
_atom_site_aniso_U_23
_atom_site_aniso_U_13
_atom_site_aniso_U_12
C1 0.029(7) 0.014(5) 0.024(6) -0.009(4) 0.011(5) -0.009(5)
C2 0.041(6) 0.017(5) 0.019(5) 0.000(5) 0.010(5) 0.001(5)
C3 0.024(6) 0.016(5) 0.022(6) 0.001(4) 0.011(5) 0.003(4)
C4 0.024(6) 0.028(7) 0.016(5) -0.002(4) 0.011(4) 0.003(5)
C5 0.031(7) 0.022(6) 0.023(6) 0.003(5) 0.013(5) 0.006(5)
C6 0.055(8) 0.010(5) 0.022(5) 0.005(5) 0.018(5) 0.010(6)
C7 0.030(7) 0.033(7) 0.014(6) -0.006(5) -0.001(5) 0.016(5)
C8 0.033(7) 0.038(8) 0.029(7) -0.008(5) 0.008(5) 0.007(5)
C9 0.037(7) 0.028(7) 0.016(5) 0.004(4) 0.010(5) 0.004(5)
C10 0.056(4) 0.010(3) 0.049(4) -0.001(2) 0.023(3) 0.002(3)
C11 0.046(8) 0.071(9) 0.037(7) -0.018(8) 0.009(6) 0.031(8)
C12 0.023(7) 0.030(7) 0.044(8) -0.004(6) 0.009(6) -0.006(5)
C13 0.026(6) 0.017(5) 0.033(6) -0.002(6) 0.011(5) 0.007(5)
C14 0.033(7) 0.026(6) 0.043(7) -0.004(6) 0.003(5) -0.002(6)
C15 0.027(7) 0.013(6) 0.027(7) -0.003(5) 0.001(5) 0.011(5)
C16 0.083(11) 0.009(5) 0.014(6) -0.004(4) 0.012(6) -0.006(6)
C17 0.074(10) 0.016(6) 0.018(6) 0.000(5) 0.028(6) 0.007(6)
C18 0.122(14) 0.020(7) 0.041(8) -0.003(6) 0.048(9) 0.000(7)
C19 0.103(13) 0.023(7) 0.056(10) 0.008(7) 0.046(10) 0.001(8)
C20 0.056(4) 0.010(3) 0.049(4) -0.001(2) 0.023(3) 0.002(3)
C21 0.056(4) 0.010(3) 0.049(4) -0.001(2) 0.023(3) 0.002(3)
C22 0.115(14) 0.031(8) 0.026(8) 0.005(6) -0.002(8) 0.000(8)
C23 0.097(12) 0.035(8) 0.017(7) 0.006(6) -0.006(7) -0.019(8)
C24 0.010(6) 0.018(5) 0.012(5) 0.000(4) -0.001(4) -0.007(4)
C25 0.021(6) 0.017(6) 0.026(6) -0.007(4) 0.015(5) 0.003(4)
C26 0.017(6) 0.015(5) 0.021(6) -0.001(4) 0.007(5) 0.005(4)
C27 0.020(6) 0.023(6) 0.024(6) -0.008(5) 0.007(5) 0.000(5)
C28 0.024(6) 0.016(6) 0.041(7) -0.007(5) 0.018(5) 0.002(5)
C29 0.035(6) 0.024(6) 0.061(8) -0.019(7) 0.028(6) -0.014(6)
C30 0.036(8) 0.044(8) 0.039(8) -0.018(6) 0.004(6) -0.011(6)
C31 0.067(10) 0.038(8) 0.032(7) -0.007(6) 0.007(7) -0.026(7)
C32 0.026(6) 0.019(6) 0.034(6) -0.007(5) 0.006(5) -0.008(5)
C33 0.037(6) 0.015(6) 0.058(8) 0.014(6) 0.018(6) 0.007(6)
C34 0.079(11) 0.067(10) 0.067(10) -0.028(9) 0.012(8) -0.034(10)
C35 0.055(9) 0.044(8) 0.026(7) 0.011(6) 0.001(6) -0.014(6)
C36 0.017(5) 0.007(5) 0.026(6) -0.007(4) 0.001(4) -0.005(4)
C37 0.022(6) 0.026(6) 0.037(6) -0.010(5) 0.014(5) -0.004(5)
C38 0.014(6) 0.022(6) 0.019(6) -0.005(4) 0.007(5) 0.007(5)
C39 0.032(7) 0.013(6) 0.056(9) -0.005(5) 0.033(7) -0.004(5)
C40 0.007(6) 0.010(5) 0.062(9) -0.005(5) 0.003(6) -0.005(4)
C41 0.016(8) 0.024(7) 0.096(13) -0.002(7) -0.005(7) 0.002(5)
C42 0.038(9) 0.026(8) 0.090(12) -0.003(7) -0.022(8) -0.003(6)
C43 0.056(4) 0.010(3) 0.049(4) -0.001(2) 0.023(3) 0.002(3)
C44 0.056(4) 0.010(3) 0.049(4) -0.001(2) 0.023(3) 0.002(3)
C45 0.065(11) 0.023(8) 0.093(12) 0.001(7) 0.058(10) 0.002(7)
C46 0.073(12) 0.026(8) 0.072(12) -0.001(7) 0.052(10) -0.001(7)
Ir1 0.0442(3) 0.0093(2) 0.01505(19) -0.00038(19) 0.00696(18) 0.0012(2)
Ir2 0.01426(19) 0.00802(19) 0.0334(2) -0.00094(19) 0.00710(17) -0.00052(19)
N1 0.028(5) 0.011(5) 0.014(4) 0.006(3) 0.009(4) 0.003(3)
N2 0.030(5) 0.016(5) 0.018(5) -0.003(4) 0.010(4) 0.002(4)
N3 0.021(4) 0.005(4) 0.020(4) -0.005(4) 0.005(3) -0.001(4)
N4 0.018(5) 0.011(4) 0.026(5) -0.004(4) 0.010(4) 0.001(4)
O1 0.034(4) 0.025(4) 0.032(4) -0.012(4) 0.010(3) 0.002(4)
O2 0.040(5) 0.018(4) 0.023(5) -0.003(3) 0.004(4) -0.002(3)
O3 0.020(4) 0.011(4) 0.038(4) 0.001(3) 0.006(3) -0.008(3)
O4 0.014(4) 0.012(4) 0.030(4) -0.003(3) 0.009(3) 0.001(3)

loop_
_atom_type_symbol
_atom_type_description
_atom_type_scat_dispersion_real
_atom_type_scat_dispersion_imag
_atom_type_scat_source
C C 0.0033 0.0016 'International Tables Vol C Tables 4.2.6.8 and 6.1.1.4'
H H 0 0 'International Tables Vol C Tables 4.2.6.8 and 6.1.1.4'
Ir Ir -1.4442 7.9887 'International Tables Vol C Tables 4.2.6.8 and 6.1.1.4'
N N 0.0061 0.0033 'International Tables Vol C Tables 4.2.6.8 and 6.1.1.4'
O O 0.0106 0.006 'International Tables Vol C Tables 4.2.6.8 and 6.1.1.4'

loop_
_geom_angle_atom_site_label_1
_geom_angle_atom_site_label_2
_geom_angle_atom_site_label_3
_geom_angle
_geom_angle_site_symmetry_1
_geom_angle_site_symmetry_3
_geom_angle_publ_flag
N2 C1 N1 106.5(9) . . ?
N2 C1 Ir1 118.9(7) . . ?
N1 C1 Ir1 134.5(7) . . ?
C3 C2 N1 106.6(9) . . ?
C3 C2 H2 126.7 . . ?
N1 C2 H2 126.7 . . ?
C2 C3 N2 107.8(8) . . ?
C2 C3 H3 126.1 . . ?
N2 C3 H3 126.1 . . ?
C9 C4 C5 122.4(9) . . ?
C9 C4 N1 119.3(8) . . ?
C5 C4 N1 118.2(8) . . ?
C6 C5 C4 117.5(10) . . ?
C6 C5 C10 122.0(10) . . ?
C4 C5 C10 120.5(9) . . ?
C5 C6 C7 122.1(10) . . ?
C5 C6 H6 119 . . ?
C7 C6 H6 119 . . ?
C8 C7 C6 118.8(10) . . ?
C8 C7 C11 121.0(11) . . ?
C6 C7 C11 120.1(10) . . ?
C7 C8 C9 121.5(11) . . ?
C7 C8 H8 119.3 . . ?
C9 C8 H8 119.3 . . ?
C4 C9 C8 117.7(10) . . ?
C4 C9 C12 122.1(9) . . ?
C8 C9 C12 120.2(10) . . ?
C5 C10 H10A 109.5 . . ?
C5 C10 H10B 109.5 . . ?
H10A C10 H10B 109.5 . . ?
C5 C10 H10C 109.5 . . ?
H10A C10 H10C 109.5 . . ?
H10B C10 H10C 109.5 . . ?
C7 C11 H11A 109.5 . . ?
C7 C11 H11B 109.5 . . ?
H11A C11 H11B 109.5 . . ?
C7 C11 H11C 109.5 . . ?
H11A C11 H11C 109.5 . . ?
H11B C11 H11C 109.5 . . ?
C9 C12 H12A 109.5 . . ?
C9 C12 H12B 109.5 . . ?
H12A C12 H12B 109.5 . . ?
C9 C12 H12C 109.5 . . ?
H12A C12 H12C 109.5 . . ?
H12B C12 H12C 109.5 . . ?
N2 C13 C14 113.0(9) . . ?
N2 C13 C15 111.8(7) . . ?
C14 C13 C15 111.5(9) . . ?
N2 C13 H13 106.7 . . ?
C14 C13 H13 106.7 . . ?
C15 C13 H13 106.7 . . ?
C13 C14 H14A 109.5 . . ?
C13 C14 H14B 109.5 . . ?
H14A C14 H14B 109.5 . . ?
C13 C14 H14C 109.5 . . ?
H14A C14 H14C 109.5 . . ?
H14B C14 H14C 109.5 . . ?
O1 C15 O2 122.3(10) . . ?
O1 C15 C13 118.8(9) . . ?
O2 C15 C13 118.8(9) . . ?
C17 C16 C23 125.1(11) . . ?
C17 C16 Ir1 72.2(6) . . ?
C23 C16 Ir1 110.1(7) . . ?
C17 C16 H16 113.9 . . ?
C23 C16 H16 113.9 . . ?
Ir1 C16 H16 113.9 . . ?
C16 C17 C18 123.6(11) . . ?
C16 C17 Ir1 69.2(6) . . ?
C18 C17 Ir1 113.4(7) . . ?
C16 C17 H17 114.2 . . ?
C18 C17 H17 114.2 . . ?
Ir1 C17 H17 114.2 . . ?
C17 C18 C19 111.7(10) . . ?
C17 C18 H18A 109.3 . . ?
C19 C18 H18A 109.3 . . ?
C17 C18 H18B 109.3 . . ?
C19 C18 H18B 109.3 . . ?
H18A C18 H18B 107.9 . . ?
C20 C19 C18 112.0(12) . . ?
C20 C19 H19A 109.2 . . ?
C18 C19 H19A 109.2 . . ?
C20 C19 H19B 109.2 . . ?
C18 C19 H19B 109.2 . . ?
H19A C19 H19B 107.9 . . ?
C21 C20 C19 127.1(13) . . ?
C21 C20 Ir1 72.2(7) . . ?
C19 C20 Ir1 110.2(8) . . ?
C21 C20 H20 113.2 . . ?
C19 C20 H20 113.2 . . ?
Ir1 C20 H20 113.2 . . ?
C20 C21 C22 123.4(12) . . ?
C20 C21 Ir1 70.0(7) . . ?
C22 C21 Ir1 111.6(7) . . ?
C20 C21 H21 114.6 . . ?
C22 C21 H21 114.6 . . ?
Ir1 C21 H21 114.6 . . ?
C21 C22 C23 111.8(11) . . ?
C21 C22 H22A 109.3 . . ?
C23 C22 H22A 109.3 . . ?
C21 C22 H22B 109.3 . . ?
C23 C22 H22B 109.3 . . ?
H22A C22 H22B 107.9 . . ?
C16 C23 C22 114.0(12) . . ?
C16 C23 H23A 108.8 . . ?
C22 C23 H23A 108.8 . . ?
C16 C23 H23B 108.8 . . ?
C22 C23 H23B 108.8 . . ?
H23A C23 H23B 107.7 . . ?
N4 C24 N3 105.3(8) . . ?
N4 C24 Ir2 119.3(7) . . ?
N3 C24 Ir2 134.8(7) . . ?
C26 C25 N3 106.9(8) . . ?
C26 C25 H25 126.5 . . ?
N3 C25 H25 126.5 . . ?
C25 C26 N4 105.6(8) . . ?
C25 C26 H26 127.2 . . ?
N4 C26 H26 127.2 . . ?
C28 C27 C32 121.8(10) . . ?
C28 C27 N3 119.2(9) . . ?
C32 C27 N3 119.0(9) . . ?
C27 C28 C29 116.7(10) . . ?
C27 C28 C33 122.8(10) . . ?
C29 C28 C33 120.6(10) . . ?
C30 C29 C28 123.2(11) . . ?
C30 C29 H29 118.4 . . ?
C28 C29 H29 118.4 . . ?
C31 C30 C29 116.7(11) . . ?
C31 C30 C34 123.1(13) . . ?
C29 C30 C34 120.2(12) . . ?
C30 C31 C32 124.5(12) . . ?
C30 C31 H31 117.7 . . ?
C32 C31 H31 117.7 . . ?
C31 C32 C27 116.9(10) . . ?
C31 C32 C35 121.5(10) . . ?
C27 C32 C35 121.6(9) . . ?
C28 C33 H33A 109.5 . . ?
C28 C33 H33B 109.5 . . ?
H33A C33 H33B 109.5 . . ?
C28 C33 H33C 109.5 . . ?
H33A C33 H33C 109.5 . . ?
H33B C33 H33C 109.5 . . ?
C30 C34 H34A 109.5 . . ?
C30 C34 H34B 109.5 . . ?
H34A C34 H34B 109.5 . . ?
C30 C34 H34C 109.5 . . ?
H34A C34 H34C 109.5 . . ?
H34B C34 H34C 109.5 . . ?
C32 C35 H35A 109.5 . . ?
C32 C35 H35B 109.5 . . ?
H35A C35 H35B 109.5 . . ?
C32 C35 H35C 109.5 . . ?
H35A C35 H35C 109.5 . . ?
H35B C35 H35C 109.5 . . ?
N4 C36 C37 112.1(7) . . ?
N4 C36 C38 108.6(8) . . ?
C37 C36 C38 111.4(8) . . ?
N4 C36 H36 108.2 . . ?
C37 C36 H36 108.2 . . ?
C38 C36 H36 108.2 . . ?
C36 C37 H37A 109.5 . . ?
C36 C37 H37B 109.5 . . ?
H37A C37 H37B 109.5 . . ?
C36 C37 H37C 109.5 . . ?
H37A C37 H37C 109.5 . . ?
H37B C37 H37C 109.5 . . ?
O3 C38 O4 122.6(9) . . ?
O3 C38 C36 116.8(9) . . ?
O4 C38 C36 120.5(8) . . ?
C40 C39 C46 126.0(12) . . ?
C40 C39 Ir2 72.2(6) . . ?
C46 C39 Ir2 111.1(8) . . ?
C40 C39 H39 113.4 . . ?
C46 C39 H39 113.4 . . ?
Ir2 C39 H39 113.4 . . ?
C39 C40 C41 121.8(11) . . ?
C39 C40 Ir2 68.9(6) . . ?
C41 C40 Ir2 112.7(7) . . ?
C39 C40 H40 115 . . ?
C41 C40 H40 115 . . ?
Ir2 C40 H40 115 . . ?
C42 C41 C40 115.5(12) . . ?
C42 C41 H41A 108.4 . . ?
C40 C41 H41A 108.4 . . ?
C42 C41 H41B 108.4 . . ?
C40 C41 H41B 108.4 . . ?
H41A C41 H41B 107.5 . . ?
C43 C42 C41 112.9(12) . . ?
C43 C42 H42A 109 . . ?
C41 C42 H42A 109 . . ?
C43 C42 H42B 109 . . ?
C41 C42 H42B 109 . . ?
H42A C42 H42B 107.8 . . ?
C44 C43 C42 127.4(12) . . ?
C44 C43 Ir2 72.0(7) . . ?
C42 C43 Ir2 112.1(8) . . ?
C44 C43 H43 112.7 . . ?
C42 C43 H43 112.7 . . ?
Ir2 C43 H43 112.7 . . ?
C43 C44 C45 124.0(13) . . ?
C43 C44 Ir2 70.0(7) . . ?
C45 C44 Ir2 110.4(7) . . ?
C43 C44 H44 114.6 . . ?
C45 C44 H44 114.6 . . ?
Ir2 C44 H44 114.6 . . ?
C46 C45 C44 115.6(12) . . ?
C46 C45 H45A 108.4 . . ?
C44 C45 H45A 108.4 . . ?
C46 C45 H45B 108.4 . . ?
C44 C45 H45B 108.4 . . ?
H45A C45 H45B 107.5 . . ?
C45 C46 C39 115.9(12) . . ?
C45 C46 H46A 108.3 . . ?
C39 C46 H46A 108.3 . . ?
C45 C46 H46B 108.3 . . ?
C39 C46 H46B 108.3 . . ?
H46A C46 H46B 107.4 . . ?
C1 Ir1 O2 86.2(3) . . ?
C1 Ir1 C16 95.9(4) . . ?
O2 Ir1 C16 154.1(4) . . ?
C1 Ir1 C17 98.8(4) . . ?
O2 Ir1 C17 166.1(4) . . ?
C16 Ir1 C17 38.7(4) . . ?
C1 Ir1 C20 157.5(5) . . ?
O2 Ir1 C20 88.6(4) . . ?
C16 Ir1 C20 98.3(5) . . ?
C17 Ir1 C20 81.9(4) . . ?
C1 Ir1 C21 163.1(4) . . ?
O2 Ir1 C21 88.0(4) . . ?
C16 Ir1 C21 82.6(4) . . ?
C17 Ir1 C21 90.6(4) . . ?
C20 Ir1 C21 37.8(4) . . ?
C24 Ir2 C39 95.9(4) . . ?
C24 Ir2 O4 85.2(3) . . ?
C39 Ir2 O4 157.3(4) . . ?
C24 Ir2 C40 100.2(4) . . ?
C39 Ir2 C40 38.8(5) . . ?
O4 Ir2 C40 163.0(4) . . ?
C24 Ir2 C43 163.0(4) . . ?
C39 Ir2 C43 95.7(5) . . ?
O4 Ir2 C43 88.9(4) . . ?
C40 Ir2 C43 81.3(4) . . ?
C24 Ir2 C44 156.9(4) . . ?
C39 Ir2 C44 82.2(3) . . ?
O4 Ir2 C44 87.9(4) . . ?
C40 Ir2 C44 92.7(5) . . ?
C43 Ir2 C44 38.0(4) . . ?
C1 N1 C2 110.1(8) . . ?
C1 N1 C4 128.3(8) . . ?
C2 N1 C4 121.5(8) . . ?
C1 N2 C3 109.0(8) . . ?
C1 N2 C13 125.7(9) . . ?
C3 N2 C13 125.2(8) . . ?
C24 N3 C25 109.4(7) . . ?
C24 N3 C27 127.0(8) . . ?
C25 N3 C27 123.6(8) . . ?
C24 N4 C26 112.7(8) . . ?
C24 N4 C36 124.3(8) . . ?
C26 N4 C36 122.9(8) . . ?
C15 O2 Ir1 125.7(6) . . ?
C38 O4 Ir2 121.9(6) . . ?

loop_
_geom_bond_atom_site_label_1
_geom_bond_atom_site_label_2
_geom_bond_distance
_geom_bond_site_symmetry_2
_geom_bond_publ_flag
C1 N2 1.348(12) . ?
C1 N1 1.347(12) . ?
C1 Ir1 2.059(10) . ?
C2 C3 1.346(13) . ?
C2 N1 1.373(11) . ?
C2 H2 0.95 . ?
C3 N2 1.379(12) . ?
C3 H3 0.95 . ?
C4 C9 1.390(13) . ?
C4 C5 1.404(13) . ?
C4 N1 1.447(11) . ?
C5 C6 1.377(13) . ?
C5 C10 1.511(14) . ?
C6 C7 1.401(15) . ?
C6 H6 0.95 . ?
C7 C8 1.375(14) . ?
C7 C11 1.519(13) . ?
C8 C9 1.404(13) . ?
C8 H8 0.95 . ?
C9 C12 1.508(14) . ?
C10 H10A 0.98 . ?
C10 H10B 0.98 . ?
C10 H10C 0.98 . ?
C11 H11A 0.98 . ?
C11 H11B 0.98 . ?
C11 H11C 0.98 . ?
C12 H12A 0.98 . ?
C12 H12B 0.98 . ?
C12 H12C 0.98 . ?
C13 N2 1.463(12) . ?
C13 C14 1.526(13) . ?
C13 C15 1.530(15) . ?
C13 H13 1 . ?
C14 H14A 0.98 . ?
C14 H14B 0.98 . ?
C14 H14C 0.98 . ?
C15 O1 1.221(12) . ?
C15 O2 1.284(12) . ?
C16 C17 1.401(16) . ?
C16 C23 1.521(16) . ?
C16 Ir1 2.094(10) . ?
C16 H16 1 . ?
C17 C18 1.511(15) . ?
C17 Ir1 2.133(10) . ?
C17 H17 1 . ?
C18 C19 1.572(16) . ?
C18 H18A 0.99 . ?
C18 H18B 0.99 . ?
C19 C20 1.496(17) . ?
C19 H19A 0.99 . ?
C19 H19B 0.99 . ?
C20 C21 1.399(17) . ?
C20 Ir1 2.144(11) . ?
C20 H20 1 . ?
C21 C22 1.530(17) . ?
C21 Ir1 2.173(12) . ?
C21 H21 1 . ?
C22 C23 1.528(16) . ?
C22 H22A 0.99 . ?
C22 H22B 0.99 . ?
C23 H23A 0.99 . ?
C23 H23B 0.99 . ?
C24 N4 1.332(12) . ?
C24 N3 1.373(11) . ?
C24 Ir2 2.034(10) . ?
C25 C26 1.363(12) . ?
C25 N3 1.416(11) . ?
C25 H25 0.95 . ?
C26 N4 1.395(11) . ?
C26 H26 0.95 . ?
C27 C28 1.396(13) . ?
C27 C32 1.398(14) . ?
C27 N3 1.426(12) . ?
C28 C29 1.405(14) . ?
C28 C33 1.492(14) . ?
C29 C30 1.390(16) . ?
C29 H29 0.95 . ?
C30 C31 1.348(16) . ?
C30 C34 1.513(16) . ?
C31 C32 1.395(14) . ?
C31 H31 0.95 . ?
C32 C35 1.498(14) . ?
C33 H33A 0.98 . ?
C33 H33B 0.98 . ?
C33 H33C 0.98 . ?
C34 H34A 0.98 . ?
C34 H34B 0.98 . ?
C34 H34C 0.98 . ?
C35 H35A 0.98 . ?
C35 H35B 0.98 . ?
C35 H35C 0.98 . ?
C36 N4 1.482(11) . ?
C36 C37 1.533(12) . ?
C36 C38 1.544(13) . ?
C36 H36 1 . ?
C37 H37A 0.98 . ?
C37 H37B 0.98 . ?
C37 H37C 0.98 . ?
C38 O3 1.251(11) . ?
C38 O4 1.287(11) . ?
C39 C40 1.403(17) . ?
C39 C46 1.522(16) . ?
C39 Ir2 2.088(10) . ?
C39 H39 1 . ?
C40 C41 1.513(16) . ?
C40 Ir2 2.130(10) . ?
C40 H40 1 . ?
C41 C42 1.514(15) . ?
C41 H41A 0.99 . ?
C41 H41B 0.99 . ?
C42 C43 1.493(17) . ?
C42 H42A 0.99 . ?
C42 H42B 0.99 . ?
C43 C44 1.413(16) . ?
C43 Ir2 2.158(12) . ?
C43 H43 1 . ?
C44 C45 1.511(16) . ?
C44 Ir2 2.183(11) . ?
C44 H44 1 . ?
C45 C46 1.465(15) . ?
C45 H45A 0.99 . ?
C45 H45B 0.99 . ?
C46 H46A 0.99 . ?
C46 H46B 0.99 . ?
Ir1 O2 2.080(7) . ?
Ir2 O4 2.082(6) . ?
